data_7032650
loop_
_publ_author_name
'Shen, Xu-Yu'
'Zhang, Long'
'Lin, Yue-Jian'
'Jin, Guo-Xin'

_publ_section_title
;
 Construction of iridium and rhodium cyclometalated macrocycles based on
 p-carborane and N,N'-donor bridging ligands.
;
_journal_issue 45
_journal_name_full 'Dalton transactions (Cambridge, England : 2003)'
_journal_page_first 17200
_journal_page_last 17208
_journal_paper_doi 10.1039/c4dt02495h
_journal_volume 43
_journal_year 2014
_chemical_formula_moiety 'C92 H112 B20 N8 O8 Rh4, 4(C F3 S O3), 2(C H4 O)'
_chemical_formula_sum 'C100 H128 B20 F12 N8 O24 Rh4 S4'
_chemical_formula_weight 2810.18
_chemical_name_systematic 5b
_chemical_properties_physical Air-sensitive
_space_group_crystal_system triclinic
_space_group_IT_number 2
_space_group_name_Hall '-P 1'
_space_group_name_H-M_alt 'P -1'
_symmetry_space_group_name_Hall '-P 1'
_symmetry_space_group_name_H-M 'P -1'
_atom_sites_solution_hydrogens geom
_audit_creation_method SHELXL-2013
_cell_angle_alpha 74.651(3)
_cell_angle_beta 79.539(3)
_cell_angle_gamma 88.193(3)
_cell_formula_units_Z 1
_cell_length_a 11.849(3)
_cell_length_b 16.951(4)
_cell_length_c 17.367(4)
_cell_measurement_temperature 173(2)
_cell_volume 3307.4(14)
_computing_structure_refinement 'SHELXL-2013 (Sheldrick, 2013)'
_diffrn_ambient_temperature 173(2)
_diffrn_measured_fraction_theta_full 0.986
_diffrn_measured_fraction_theta_max 0.987
_diffrn_radiation_type MoK\a
_diffrn_radiation_wavelength 0.71073
_diffrn_reflns_av_R_equivalents 0.0487
_diffrn_reflns_av_unetI/netI 0.1255
_diffrn_reflns_Laue_measured_fraction_full 0.986
_diffrn_reflns_Laue_measured_fraction_max 0.987
_diffrn_reflns_limit_h_max 14
_diffrn_reflns_limit_h_min -13
_diffrn_reflns_limit_k_max 18
_diffrn_reflns_limit_k_min -20
_diffrn_reflns_limit_l_max 21
_diffrn_reflns_limit_l_min -21
_diffrn_reflns_number 21411
_diffrn_reflns_point_group_measured_fraction_full 0.986
_diffrn_reflns_point_group_measured_fraction_max 0.987
_diffrn_reflns_theta_full 25.242
_diffrn_reflns_theta_max 26.000
_diffrn_reflns_theta_min 1.236
_exptl_absorpt_coefficient_mu 0.635
_exptl_crystal_density_diffrn 1.411
_exptl_crystal_F_000 1428
_exptl_crystal_size_max 0.150
_exptl_crystal_size_mid 0.100
_exptl_crystal_size_min 0.040
_refine_diff_density_max 1.282
_refine_diff_density_min -1.212
_refine_diff_density_rms 0.175
_refine_ls_extinction_method none
_refine_ls_goodness_of_fit_ref 0.976
_refine_ls_hydrogen_treatment constr
_refine_ls_matrix_type full
_refine_ls_number_parameters 707
_refine_ls_number_reflns 12844
_refine_ls_number_restraints 173
_refine_ls_restrained_S_all 0.978
_refine_ls_R_factor_all 0.1576
_refine_ls_R_factor_gt 0.0968
_refine_ls_shift/su_max 0.090
_refine_ls_shift/su_mean 0.002
_refine_ls_structure_factor_coef Fsqd
_refine_ls_weighting_details 'w=1/[\s^2^(Fo^2^)+(0.1819P)^2^] where P=(Fo^2^+2Fc^2^)/3'
_refine_ls_weighting_scheme calc
_refine_ls_wR_factor_gt 0.2715
_refine_ls_wR_factor_ref 0.3098
_reflns_Friedel_coverage 0.000
_reflns_number_gt 5920
_reflns_number_total 12844
_reflns_threshold_expression 'I > 2\s(I)'
_cod_data_source_file c4dt02495h1.cif
_cod_data_source_block 5b
_cod_depositor_comments 'Adding full bibliography for 7032645--7032650.cif.'
_cod_original_cell_volume 3307.3(12)
_cod_database_code 7032650
_shelx_space_group_comment
;
The symmetry employed for this shelxl refinement is uniquely defined
by the following loop, which should always be used as a source of
symmetry information in preference to the above space-group names.
They are only intended as comments.
;
_shelx_estimated_absorpt_t_min 0.911
_shelx_estimated_absorpt_t_max 0.975
_shelxl_version_number 2013-4

loop_
_space_group_symop_operation_xyz
'x, y, z'
'-x, -y, -z'

loop_
_atom_site_label
_atom_site_type_symbol
_atom_site_fract_x
_atom_site_fract_y
_atom_site_fract_z
_atom_site_U_iso_or_equiv
_atom_site_adp_type
_atom_site_occupancy
_atom_site_site_symmetry_order
_atom_site_calc_flag
_atom_site_refinement_flags_posn
_atom_site_refinement_flags_adp
_atom_site_refinement_flags_occupancy
_atom_site_disorder_assembly
_atom_site_disorder_group
Rh1 Rh 0.82729(6) 0.69938(5) 0.79910(4) 0.0509(3) Uani 1 1 d . . . . .
Rh2 Rh 0.88394(6) 0.82191(5) 1.25032(5) 0.0558(3) Uani 1 1 d . . . . .
N1 N 0.6939(6) 0.6362(5) 0.7713(4) 0.0491(18) Uani 1 1 d . . . . .
N2 N 0.7082(8) 0.6630(7) 0.9113(5) 0.078(3) Uani 1 1 d . . . . .
N4 N 0.7719(6) 0.7888(5) 1.3607(5) 0.0527(19) Uani 1 1 d . . . . .
O1 O 0.7074(5) 0.7938(4) 0.7840(5) 0.0613(18) Uani 1 1 d . . . . .
O2 O 0.7412(8) 0.8290(6) 0.6528(5) 0.096(3) Uani 1 1 d . . . . .
O3 O 0.2349(5) 1.0815(5) 0.7703(4) 0.072(2) Uani 1 1 d . U . . .
O4 O 0.1716(7) 1.0180(6) 0.6838(8) 0.120(4) Uani 1 1 d . U . . .
B1 B 0.4695(13) 0.8488(11) 0.6961(15) 0.112(7) Uani 1 1 d . . . . .
H1 H 0.4744 0.7895 0.6788 0.135 Uiso 1 1 calc R U . . .
B2 B 0.5339(16) 0.9312(14) 0.6287(11) 0.118(7) Uani 1 1 d . . . . .
H2 H 0.5804 0.9311 0.5665 0.142 Uiso 1 1 calc R U . . .
B3 B 0.5832(17) 0.9891(13) 0.6882(16) 0.134(7) Uani 1 1 d . U . . .
H3 H 0.6633 1.0278 0.6658 0.161 Uiso 1 1 calc R U . . .
B4 B 0.5399(17) 0.9294(16) 0.7957(14) 0.139(7) Uani 1 1 d . U . . .
H4 H 0.5870 0.9238 0.8472 0.167 Uiso 1 1 calc R U . . .
B5 B 0.4668(14) 0.8452(12) 0.7867(13) 0.116(6) Uani 1 1 d . U . . .
H5 H 0.4639 0.7835 0.8310 0.139 Uiso 1 1 calc R U . . .
B6 B 0.3528(15) 0.8812(11) 0.7488(19) 0.151(10) Uani 1 1 d . U . . .
H6 H 0.2692 0.8464 0.7685 0.181 Uiso 1 1 calc R U . . .
B7 B 0.3940(19) 0.9255(13) 0.6567(15) 0.132(7) Uani 1 1 d . U . . .
H7 H 0.3396 0.9195 0.6121 0.159 Uiso 1 1 calc R U . . .
B8 B 0.4576(15) 1.0118(12) 0.6487(14) 0.124(6) Uani 1 1 d . U . . .
H8 H 0.4467 1.0659 0.5973 0.149 Uiso 1 1 calc R U . . .
B9 B 0.4731(13) 1.0215(11) 0.7442(14) 0.114(7) Uani 1 1 d . U . . .
H9 H 0.4813 1.0821 0.7571 0.137 Uiso 1 1 calc R U . . .
B10 B 0.400(2) 0.9394(19) 0.8086(16) 0.168(10) Uani 1 1 d . U . . .
H10 H 0.3531 0.9448 0.8690 0.202 Uiso 1 1 calc R U . . .
C1 C 0.5781(9) 0.8845(7) 0.7197(7) 0.067(3) Uani 1 1 d . . . . .
C2 C 0.3564(8) 0.9834(7) 0.7284(7) 0.074(3) Uani 1 1 d . . . . .
C3 C 0.6911(11) 0.8350(8) 0.7187(8) 0.080(3) Uani 1 1 d . . . . .
C4 C 0.2289(13) 1.0252(8) 0.7272(8) 0.089(4) Uani 1 1 d . . . . .
C5 C 0.6855(8) 0.6218(6) 0.6988(6) 0.061(3) Uani 1 1 d . . . . .
H5A H 0.7457 0.6395 0.6535 0.073 Uiso 1 1 calc R U . . .
C6 C 0.5958(10) 0.5838(8) 0.6911(7) 0.084(4) Uani 1 1 d . . . . .
H6A H 0.5917 0.5766 0.6392 0.100 Uiso 1 1 calc R U . . .
C7 C 0.5087(10) 0.5544(8) 0.7530(9) 0.087(4) Uani 1 1 d . . . . .
H7A H 0.4462 0.5246 0.7465 0.105 Uiso 1 1 calc R U . . .
C8 C 0.5148(10) 0.5696(8) 0.8259(8) 0.084(4) Uani 1 1 d . . . . .
H8A H 0.4549 0.5515 0.8713 0.101 Uiso 1 1 calc R U . . .
C9 C 0.6080(7) 0.6111(6) 0.8325(6) 0.050(2) Uani 1 1 d . . . . .
C10 C 0.6212(9) 0.6277(8) 0.9097(7) 0.073(3) Uani 1 1 d . . . . .
H10A H 0.5634 0.6114 0.9567 0.088 Uiso 1 1 calc R U . . .
N3 N 0.7466(8) 0.7765(7) 1.2145(6) 0.043(3) Uani 0.740(15) 1 d D . P A 1
C11 C 0.7243(10) 0.6435(8) 0.9985(8) 0.052(4) Uani 0.740(15) 1 d . U P A 1
C12 C 0.7233(13) 0.7160(10) 1.0249(11) 0.046(4) Uani 0.740(15) 1 d . U P A 1
C13 C 0.7132(18) 0.7966(11) 0.9692(11) 0.044(5) Uani 0.740(15) 1 d . U P A 1
H13 H 0.7053 0.8023 0.9145 0.052 Uiso 0.740(15) 1 calc R U P A 1
C14 C 0.715(2) 0.860(2) 0.9977(14) 0.041(5) Uani 0.740(15) 1 d . U P A 1
H14 H 0.7115 0.9137 0.9633 0.049 Uiso 0.740(15) 1 calc R U P A 1
C15 C 0.7235(13) 0.8489(11) 1.0823(11) 0.057(4) Uani 0.740(15) 1 d . U P A 1
H15 H 0.7184 0.8957 1.1030 0.068 Uiso 0.740(15) 1 calc R U P A 1
C16 C 0.7378(12) 0.7768(9) 1.1319(8) 0.047(3) Uani 0.740(15) 1 d . U P A 1
C17 C 0.735(4) 0.7148(13) 1.1066(10) 0.047(4) Uani 0.740(15) 1 d . U P A 1
C18 C 0.7492(12) 0.6266(10) 1.1601(10) 0.066(5) Uani 0.740(15) 1 d . U P A 1
H18 H 0.7553 0.6195 1.2153 0.080 Uiso 0.740(15) 1 calc R U P A 1
C19 C 0.754(2) 0.5602(16) 1.1309(10) 0.043(5) Uani 0.740(15) 1 d . U P A 1
H19 H 0.7673 0.5074 1.1635 0.052 Uiso 0.740(15) 1 calc R U P A 1
C20 C 0.7372(18) 0.5715(14) 1.0519(13) 0.062(5) Uani 0.740(15) 1 d . U P A 1
H20 H 0.7349 0.5237 1.0334 0.075 Uiso 0.740(15) 1 calc R U P A 1
C21 C 0.6663(13) 0.7472(13) 1.2747(9) 0.067(6) Uani 0.740(15) 1 d D . P A 1
N3' N 0.752(2) 0.724(2) 1.2463(17) 0.034(7) Uani 0.260(15) 1 d D U P A 2
C11' C 0.721(3) 0.732(2) 0.968(2) 0.038(9) Uani 0.260(15) 1 d . U P A 2
C12' C 0.738(3) 0.688(2) 1.043(2) 0.018(9) Uani 0.260(15) 1 d . U P A 2
C13' C 0.741(6) 0.592(4) 1.075(5) 0.062(5) Uani 0.260(15) 1 d . . P A 2
H13' H 0.7329 0.5603 1.0383 0.075 Uiso 0.260(15) 1 calc R U P A 2
C14' C 0.755(8) 0.549(6) 1.156(4) 0.043(5) Uani 0.260(15) 1 d . . P A 2
H14' H 0.7643 0.4919 1.1731 0.052 Uiso 0.260(15) 1 calc R U P A 2
C15' C 0.753(3) 0.6025(15) 1.208(2) 0.036(8) Uani 0.260(15) 1 d D U P A 2
H15' H 0.7624 0.5792 1.2626 0.043 Uiso 0.260(15) 1 calc R U P A 2
C16' C 0.739(3) 0.6864(14) 1.1822(18) 0.038(8) Uani 0.260(15) 1 d D U P A 2
C17' C 0.745(13) 0.725(3) 1.102(2) 0.047(4) Uani 0.260(15) 1 d D . P A 2
C18' C 0.724(5) 0.806(2) 1.096(3) 0.062(17) Uani 0.260(15) 1 d D U P A 2
H18' H 0.7225 0.8253 1.1430 0.074 Uiso 0.260(15) 1 calc R U P A 2
C19' C 0.705(7) 0.865(7) 1.017(5) 0.041(5) Uani 0.260(15) 1 d . . P A 2
H19' H 0.6901 0.9215 1.0103 0.049 Uiso 0.260(15) 1 calc R U P A 2
C20' C 0.712(5) 0.823(3) 0.950(4) 0.044(15) Uani 0.260(15) 1 d . U P A 2
H20' H 0.7113 0.8549 0.8962 0.053 Uiso 0.260(15) 1 calc R U P A 2
C21' C 0.657(3) 0.711(4) 1.295(2) 0.14(4) Uani 0.260(15) 1 d D . P A 2
C22 C 0.6761(9) 0.7455(7) 1.3610(7) 0.076(3) Uani 1 1 d D . . . .
C23 C 0.5903(11) 0.7221(9) 1.4271(10) 0.099(4) Uani 1 1 d . . . . .
H23 H 0.5239 0.6926 1.4262 0.118 Uiso 1 1 calc R U . . .
C24 C 0.6070(15) 0.7441(11) 1.4955(10) 0.122(7) Uani 1 1 d . . . . .
H24 H 0.5485 0.7297 1.5424 0.147 Uiso 1 1 calc R U . . .
C25 C 0.6974(14) 0.7833(11) 1.5000(8) 0.104(5) Uani 1 1 d . . . . .
H25 H 0.7055 0.7984 1.5476 0.125 Uiso 1 1 calc R U . . .
C26 C 0.7812(9) 0.8016(7) 1.4302(6) 0.070(3) Uani 1 1 d . . . . .
H26 H 0.8512 0.8254 1.4333 0.084 Uiso 1 1 calc R U . . .
C27 C 0.9716(7) 0.6302(5) 0.7604(6) 0.055(3) Uani 1 1 d . . . . .
C28 C 0.9693(6) 0.7111(5) 0.7015(5) 0.0402(19) Uani 1 1 d . . . . .
C29 C 0.9867(7) 0.7665(5) 0.7429(6) 0.050(2) Uani 1 1 d D . . . .
C30 C 0.9870(7) 0.7279(6) 0.8270(6) 0.055(2) Uani 1 1 d . . . . .
C31 C 0.9827(7) 0.6432(7) 0.8368(6) 0.068(3) Uani 1 1 d . . . . .
C32 C 0.9731(10) 0.5469(6) 0.7455(7) 0.075(3) Uani 1 1 d . . . . .
H32A H 1.0526 0.5317 0.7292 0.112 Uiso 1 1 calc R U . . .
H32B H 0.9298 0.5477 0.7023 0.112 Uiso 1 1 calc R U . . .
H32C H 0.9377 0.5069 0.7954 0.112 Uiso 1 1 calc R U . . .
C33 C 0.9727(9) 0.7233(7) 0.6143(6) 0.069(3) Uani 1 1 d . . . . .
H33A H 0.9222 0.7683 0.5949 0.103 Uiso 1 1 calc R U . . .
H33B H 0.9466 0.6731 0.6046 0.103 Uiso 1 1 calc R U . . .
H33C H 1.0515 0.7368 0.5851 0.103 Uiso 1 1 calc R U . . .
C34 C 0.9913(9) 0.8624(5) 0.7056(8) 0.081(4) Uani 1 1 d D . . . .
H34A H 0.9606 0.8758 0.6550 0.121 Uiso 1 1 calc R U . . .
H34B H 1.0710 0.8822 0.6944 0.121 Uiso 1 1 calc R U . . .
H34C H 0.9451 0.8887 0.7443 0.121 Uiso 1 1 calc R U . . .
C35 C 1.0135(10) 0.7652(10) 0.8909(8) 0.098(5) Uani 1 1 d . . . . .
H35A H 0.9763 0.7325 0.9445 0.147 Uiso 1 1 calc R U . . .
H35B H 0.9847 0.8211 0.8815 0.147 Uiso 1 1 calc R U . . .
H35C H 1.0967 0.7663 0.8884 0.147 Uiso 1 1 calc R U . . .
C36 C 0.9900(10) 0.5759(9) 0.9114(7) 0.100(5) Uani 1 1 d . . . . .
H36A H 1.0603 0.5830 0.9312 0.149 Uiso 1 1 calc R U . . .
H36B H 0.9912 0.5231 0.8983 0.149 Uiso 1 1 calc R U . . .
H36C H 0.9232 0.5775 0.9534 0.149 Uiso 1 1 calc R U . . .
C37 C 1.0213(8) 0.8251(8) 1.1525(6) 0.068(3) Uani 1 1 d . . . . .
C38 C 1.0394(8) 0.8868(7) 1.1883(8) 0.076(3) Uani 1 1 d . . . . .
C39 C 1.0432(8) 0.8599(6) 1.2706(7) 0.060(3) Uani 1 1 d D . . . .
C40 C 1.0420(7) 0.7735(6) 1.2851(6) 0.053(2) Uani 1 1 d . . . . .
C41 C 1.0283(7) 0.7494(6) 1.2177(7) 0.061(3) Uani 1 1 d . U . . .
C42 C 1.0185(11) 0.8256(12) 1.0691(9) 0.128(6) Uani 1 1 d . U . . .
H42A H 1.0972 0.8266 1.0391 0.192 Uiso 1 1 calc R U . . .
H42B H 0.9784 0.8742 1.0435 0.192 Uiso 1 1 calc R U . . .
H42C H 0.9781 0.7763 1.0683 0.192 Uiso 1 1 calc R U . . .
C43 C 1.0431(12) 0.9789(8) 1.1387(12) 0.141(7) Uani 1 1 d . U . . .
H43A H 0.9649 0.9999 1.1414 0.212 Uiso 1 1 calc R U . . .
H43B H 1.0780 0.9836 1.0820 0.212 Uiso 1 1 calc R U . . .
H43C H 1.0889 1.0108 1.1618 0.212 Uiso 1 1 calc R U . . .
C44 C 1.0750(11) 0.9121(9) 1.3255(10) 0.109(5) Uani 1 1 d D . . . .
H44A H 1.1476 0.8931 1.3430 0.163 Uiso 1 1 calc R U . . .
H44B H 1.0141 0.9061 1.3732 0.163 Uiso 1 1 calc R U . . .
H44C H 1.0832 0.9697 1.2948 0.163 Uiso 1 1 calc R U . . .
C45 C 1.0485(9) 0.7142(7) 1.3705(7) 0.071(3) Uani 1 1 d . . . . .
H45A H 0.9715 0.7054 1.4037 0.107 Uiso 1 1 calc R U . . .
H45B H 1.0987 0.7384 1.3975 0.107 Uiso 1 1 calc R U . . .
H45C H 1.0795 0.6617 1.3636 0.107 Uiso 1 1 calc R U . . .
C46 C 1.0227(10) 0.6644(9) 1.2095(10) 0.112(5) Uani 1 1 d . . . . .
H46A H 1.0974 0.6387 1.2137 0.168 Uiso 1 1 calc R U . . .
H46B H 1.0033 0.6659 1.1567 0.168 Uiso 1 1 calc R U . . .
H46C H 0.9638 0.6328 1.2529 0.168 Uiso 1 1 calc R U . . .
O11 O 0.711(2) 0.1769(13) 0.5055(11) 0.265(11) Uani 1 1 d D . . . .
C49 C 0.725(2) 0.2423(17) 0.5435(15) 0.216(12) Uani 1 1 d D . . . .

loop_
_atom_site_aniso_label
_atom_site_aniso_U_11
_atom_site_aniso_U_22
_atom_site_aniso_U_33
_atom_site_aniso_U_23
_atom_site_aniso_U_13
_atom_site_aniso_U_12
Rh1 0.0341(4) 0.0679(5) 0.0531(5) -0.0228(4) -0.0056(3) 0.0118(3)
Rh2 0.0349(4) 0.0796(6) 0.0581(5) -0.0298(4) -0.0054(3) 0.0090(4)
N1 0.044(4) 0.063(5) 0.041(4) -0.013(4) -0.009(3) -0.007(4)
N2 0.044(5) 0.145(9) 0.051(5) -0.043(6) -0.006(4) 0.028(5)
N4 0.036(4) 0.065(5) 0.058(5) -0.025(4) 0.002(3) 0.013(4)
O1 0.048(4) 0.056(4) 0.086(5) -0.023(4) -0.025(3) 0.030(3)
O2 0.091(6) 0.124(7) 0.081(6) -0.041(5) -0.025(5) 0.056(5)
O3 0.047(4) 0.106(5) 0.080(5) -0.042(4) -0.039(3) 0.042(4)
O4 0.058(5) 0.099(6) 0.243(13) -0.083(8) -0.079(7) 0.032(4)
B1 0.055(9) 0.098(12) 0.20(2) -0.070(14) -0.032(11) 0.014(8)
B2 0.104(13) 0.172(19) 0.087(12) -0.050(12) -0.026(10) 0.061(13)
B3 0.080(10) 0.125(13) 0.191(16) -0.034(12) -0.021(11) 0.023(10)
B4 0.105(11) 0.210(16) 0.158(14) -0.118(13) -0.072(11) 0.071(11)
B5 0.079(9) 0.103(11) 0.130(13) 0.002(10) 0.017(9) 0.045(9)
B6 0.066(11) 0.078(11) 0.28(3) -0.012(15) 0.000(15) 0.014(9)
B7 0.144(17) 0.127(14) 0.176(17) -0.079(12) -0.112(15) 0.081(12)
B8 0.095(12) 0.103(11) 0.149(15) 0.000(11) -0.014(11) 0.050(9)
B9 0.068(9) 0.096(12) 0.22(2) -0.091(14) -0.063(12) 0.048(9)
B10 0.136(14) 0.193(17) 0.149(15) -0.024(13) -0.009(12) 0.102(13)
C1 0.058(6) 0.070(7) 0.072(7) -0.015(5) -0.017(5) 0.032(5)
C2 0.041(5) 0.087(8) 0.084(8) -0.009(6) -0.009(5) 0.012(5)
C3 0.073(8) 0.096(9) 0.065(8) -0.012(7) -0.016(7) 0.010(7)
C4 0.110(11) 0.081(9) 0.085(9) -0.022(7) -0.044(8) 0.030(8)
C5 0.051(6) 0.069(7) 0.064(7) -0.025(5) 0.000(5) -0.015(5)
C6 0.074(8) 0.111(10) 0.067(7) -0.036(7) 0.010(6) -0.035(7)
C7 0.055(7) 0.086(9) 0.110(11) -0.019(8) 0.001(7) -0.005(6)
C8 0.050(7) 0.088(9) 0.092(10) -0.004(7) 0.011(6) 0.015(6)
C9 0.030(4) 0.053(6) 0.051(6) 0.004(4) 0.002(4) 0.012(4)
C10 0.039(6) 0.106(9) 0.057(7) 0.002(6) -0.002(5) 0.040(6)
N3 0.033(5) 0.051(7) 0.048(6) -0.014(6) -0.015(5) 0.006(5)
C11 0.042(6) 0.049(7) 0.057(8) -0.006(6) 0.000(6) -0.011(5)
C12 0.049(8) 0.033(9) 0.056(11) -0.012(8) -0.011(7) 0.019(7)
C13 0.058(8) 0.043(11) 0.029(9) -0.007(8) -0.008(7) -0.002(8)
C14 0.051(7) 0.034(6) 0.035(13) -0.009(9) -0.006(8) 0.017(5)
C15 0.044(7) 0.065(10) 0.067(10) -0.024(8) -0.013(7) 0.002(8)
C16 0.047(7) 0.054(9) 0.041(8) -0.015(7) -0.011(6) -0.004(6)
C17 0.029(10) 0.051(7) 0.049(6) 0.000(5) 0.005(5) -0.002(8)
C18 0.051(8) 0.100(12) 0.037(8) -0.009(8) 0.005(7) 0.006(7)
C19 0.050(5) 0.033(9) 0.039(13) -0.003(11) -0.001(11) 0.002(6)
C20 0.036(5) 0.072(11) 0.070(12) -0.011(7) 0.002(7) -0.003(7)
C21 0.039(8) 0.100(18) 0.084(11) -0.070(11) -0.003(8) -0.007(8)
N3' 0.042(10) 0.044(11) 0.028(10) -0.029(8) -0.009(8) -0.009(8)
C11' 0.033(11) 0.032(12) 0.049(12) -0.016(9) 0.000(8) 0.014(8)
C12' 0.015(10) 0.014(12) 0.022(12) 0.002(8) -0.006(8) 0.010(8)
C13' 0.036(5) 0.072(11) 0.070(12) -0.011(7) 0.002(7) -0.003(7)
C14' 0.050(5) 0.033(9) 0.039(13) -0.003(11) -0.001(11) 0.002(6)
C15' 0.029(13) 0.057(16) 0.027(14) -0.024(12) 0.001(12) -0.016(11)
C16' 0.042(11) 0.038(11) 0.045(12) -0.027(9) -0.008(8) -0.003(8)
C17' 0.029(10) 0.051(7) 0.049(6) 0.000(5) 0.005(5) -0.002(8)
C18' 0.05(2) 0.07(3) 0.06(2) -0.014(18) -0.017(16) -0.005(18)
C19' 0.051(7) 0.034(6) 0.035(13) -0.009(9) -0.006(8) 0.017(5)
C20' 0.049(18) 0.03(2) 0.04(2) 0.002(16) 0.011(14) 0.012(16)
C21' 0.08(4) 0.05(4) 0.28(11) -0.10(5) 0.03(5) 0.00(3)
C22 0.049(6) 0.076(8) 0.099(9) -0.032(7) 0.012(6) 0.017(6)
C23 0.062(8) 0.108(11) 0.114(12) -0.032(9) 0.025(8) -0.016(7)
C24 0.096(12) 0.129(14) 0.085(11) 0.037(10) 0.025(10) 0.057(10)
C25 0.092(10) 0.165(15) 0.048(7) -0.020(8) -0.013(8) 0.046(10)
C26 0.065(7) 0.097(8) 0.058(7) -0.037(6) -0.015(5) 0.024(6)
C27 0.031(4) 0.040(5) 0.085(7) -0.015(5) 0.007(4) 0.024(4)
C28 0.031(4) 0.044(5) 0.043(5) -0.006(4) -0.010(4) 0.003(3)
C29 0.036(5) 0.053(6) 0.064(6) -0.019(5) -0.010(4) 0.005(4)
C30 0.037(5) 0.075(7) 0.064(6) -0.034(5) -0.017(4) 0.026(5)
C31 0.031(5) 0.098(9) 0.055(6) 0.004(6) 0.000(4) 0.033(5)
C32 0.073(7) 0.042(6) 0.110(9) -0.032(6) 0.001(6) -0.010(5)
C33 0.049(6) 0.083(8) 0.072(7) -0.027(6) 0.005(5) -0.002(5)
C34 0.061(7) 0.036(5) 0.139(11) -0.007(6) -0.029(7) 0.021(5)
C35 0.066(7) 0.173(14) 0.091(9) -0.084(10) -0.032(7) -0.003(8)
C36 0.056(7) 0.159(13) 0.067(8) 0.001(8) -0.013(6) 0.015(8)
C37 0.044(6) 0.104(9) 0.049(6) -0.015(6) 0.001(5) 0.003(6)
C38 0.034(5) 0.074(8) 0.105(10) 0.001(7) -0.013(6) 0.015(5)
C39 0.037(5) 0.065(7) 0.075(7) -0.015(6) -0.009(5) -0.002(4)
C40 0.036(5) 0.050(6) 0.062(6) -0.002(5) -0.005(4) 0.013(4)
C41 0.025(4) 0.044(5) 0.109(8) -0.024(6) 0.002(5) 0.015(4)
C42 0.056(8) 0.245(19) 0.091(10) -0.068(11) 0.002(7) 0.007(10)
C43 0.096(10) 0.073(9) 0.226(18) -0.003(10) -0.024(10) 0.070(8)
C44 0.066(8) 0.110(11) 0.173(15) -0.066(11) -0.036(9) -0.007(7)
C45 0.071(7) 0.069(7) 0.071(7) 0.001(6) -0.033(6) 0.003(6)
C46 0.056(7) 0.135(12) 0.165(14) -0.093(11) 0.013(8) -0.007(8)
O11 0.39(3) 0.27(2) 0.158(15) -0.069(14) -0.063(17) -0.09(2)
C49 0.18(2) 0.33(3) 0.16(2) -0.09(2) -0.034(17) -0.09(2)

loop_
_atom_type_symbol
_atom_type_description
_atom_type_scat_dispersion_real
_atom_type_scat_dispersion_imag
_atom_type_scat_source
C C 0.0033 0.0016 'International Tables Vol C Tables 4.2.6.8 and 6.1.1.4'
H H 0.0000 0.0000 'International Tables Vol C Tables 4.2.6.8 and 6.1.1.4'
B B 0.0013 0.0007 'International Tables Vol C Tables 4.2.6.8 and 6.1.1.4'
N N 0.0061 0.0033 'International Tables Vol C Tables 4.2.6.8 and 6.1.1.4'
O O 0.0106 0.0060 'International Tables Vol C Tables 4.2.6.8 and 6.1.1.4'
F F 0.0171 0.0103 'International Tables Vol C Tables 4.2.6.8 and 6.1.1.4'
S S 0.1246 0.1234 'International Tables Vol C Tables 4.2.6.8 and 6.1.1.4'
Rh Rh -1.1178 0.9187 'International Tables Vol C Tables 4.2.6.8 and 6.1.1.4'

loop_
_geom_angle_atom_site_label_1
_geom_angle_atom_site_label_2
_geom_angle_atom_site_label_3
_geom_angle
_geom_angle_site_symmetry_1
_geom_angle_site_symmetry_3
O1 Rh1 N1 81.1(3) . .
O1 Rh1 C28 115.4(3) . .
N1 Rh1 C28 107.0(3) . .
O1 Rh1 C30 116.6(3) . .
N1 Rh1 C30 162.3(3) . .
C28 Rh1 C30 65.8(3) . .
O1 Rh1 N2 78.5(3) . .
N1 Rh1 N2 75.8(3) . .
C28 Rh1 N2 165.9(3) . .
C30 Rh1 N2 107.3(4) . .
O1 Rh1 C27 155.2(4) . .
N1 Rh1 C27 99.2(3) . .
C28 Rh1 C27 40.5(3) . .
C30 Rh1 C27 64.5(4) . .
N2 Rh1 C27 125.9(4) . .
O1 Rh1 C29 101.3(3) . .
N1 Rh1 C29 141.4(3) . .
C28 Rh1 C29 37.0(3) . .
C30 Rh1 C29 39.0(4) . .
N2 Rh1 C29 142.7(4) . .
C27 Rh1 C29 63.1(3) . .
O1 Rh1 C31 153.5(4) . .
N1 Rh1 C31 124.7(4) . .
C28 Rh1 C31 66.4(3) . .
C30 Rh1 C31 37.9(4) . .
N2 Rh1 C31 100.4(3) . .
C27 Rh1 C31 38.7(4) . .
C29 Rh1 C31 63.4(4) . .
N4 Rh2 N3 80.1(4) . .
N4 Rh2 C37 163.8(4) . .
N3 Rh2 C37 103.4(4) . .
N4 Rh2 O3 80.9(3) . 2_677
N3 Rh2 O3 73.3(4) . 2_677
C37 Rh2 O3 115.3(4) . 2_677
N4 Rh2 C39 108.5(4) . .
N3 Rh2 C39 169.6(4) . .
C37 Rh2 C39 66.8(4) . .
O3 Rh2 C39 113.1(3) 2_677 .
N4 Rh2 C38 144.2(5) . .
N3 Rh2 C38 134.8(5) . .
C37 Rh2 C38 38.2(5) . .
O3 Rh2 C38 99.9(4) 2_677 .
C39 Rh2 C38 38.1(4) . .
N4 Rh2 C40 101.2(3) . .
N3 Rh2 C40 135.3(4) . .
C37 Rh2 C40 65.1(4) . .
O3 Rh2 C40 151.3(4) 2_677 .
C39 Rh2 C40 38.8(4) . .
C38 Rh2 C40 61.8(4) . .
N4 Rh2 C41 123.3(4) . .
N3 Rh2 C41 105.1(4) . .
C37 Rh2 C41 40.6(4) . .
O3 Rh2 C41 155.6(4) 2_677 .
C39 Rh2 C41 65.5(4) . .
C38 Rh2 C41 63.4(4) . .
C40 Rh2 C41 37.3(4) . .
N4 Rh2 N3' 70.6(6) . .
C37 Rh2 N3' 106.3(7) . .
O3 Rh2 N3' 93.0(9) 2_677 .
C39 Rh2 N3' 153.6(9) . .
C38 Rh2 N3' 144.2(7) . .
C40 Rh2 N3' 114.9(9) . .
C41 Rh2 N3' 92.4(8) . .
C9 N1 C5 117.6(8) . .
C9 N1 Rh1 114.0(6) . .
C5 N1 Rh1 128.3(6) . .
C10 N2 C11 107.6(10) . .
C10 N2 C11' 126.8(13) . .
C10 N2 Rh1 116.2(8) . .
C11 N2 Rh1 132.0(7) . .
C11' N2 Rh1 108.4(13) . .
C26 N4 C22 115.6(9) . .
C26 N4 Rh2 129.2(7) . .
C22 N4 Rh2 115.1(7) . .
C3 O1 Rh1 123.9(8) . .
C4 O3 Rh2 114.2(7) . 2_677
B5 B1 C1 61.8(11) . .
B5 B1 B7 109.1(14) . .
C1 B1 B7 108.0(13) . .
B5 B1 B2 115.9(15) . .
C1 B1 B2 64.1(10) . .
B7 B1 B2 59.7(14) . .
B5 B1 B6 60.9(14) . .
C1 B1 B6 106.4(15) . .
B7 B1 B6 56.8(12) . .
B2 B1 B6 107.0(13) . .
B7 B2 B1 58.8(12) . .
B7 B2 B8 58.5(11) . .
B1 B2 B8 105.4(13) . .
B7 B2 C1 101.2(14) . .
B1 B2 C1 56.1(10) . .
B8 B2 C1 103.5(12) . .
B7 B2 B3 105.3(13) . .
B1 B2 B3 104.7(14) . .
B8 B2 B3 60.1(12) . .
C1 B2 B3 58.2(10) . .
B9 B3 C1 106.6(15) . .
B9 B3 B8 62.1(11) . .
C1 B3 B8 102.6(14) . .
B9 B3 B2 110.2(14) . .
C1 B3 B2 59.6(11) . .
B8 B3 B2 57.5(12) . .
B9 B3 B4 62.0(13) . .
C1 B3 B4 55.9(10) . .
B8 B3 B4 106.8(14) . .
B2 B3 B4 106.0(15) . .
B10 B4 C1 107.3(16) . .
B10 B4 B5 66.4(16) . .
C1 B4 B5 56.4(10) . .
B10 B4 B9 58.0(12) . .
C1 B4 B9 100.8(14) . .
B5 B4 B9 107.8(13) . .
B10 B4 B3 101.1(16) . .
C1 B4 B3 57.6(10) . .
B5 B4 B3 102.5(14) . .
B9 B4 B3 53.3(12) . .
B1 B5 C1 60.6(10) . .
B1 B5 B6 63.3(15) . .
C1 B5 B6 107.3(15) . .
B1 B5 B4 110.9(15) . .
C1 B5 B4 59.6(11) . .
B6 B5 B4 106.5(14) . .
B1 B5 B10 109.4(14) . .
C1 B5 B10 100.3(14) . .
B6 B5 B10 60.6(12) . .
B4 B5 B10 54.1(13) . .
B7 B6 B5 107.5(14) . .
B7 B6 C2 66.0(11) . .
B5 B6 C2 108.8(16) . .
B7 B6 B1 59.9(14) . .
B5 B6 B1 55.8(11) . .
C2 B6 B1 110.0(14) . .
B7 B6 B10 108.8(17) . .
B5 B6 B10 65.9(15) . .
C2 B6 B10 53.8(11) . .
B1 B6 B10 107.8(15) . .
B6 B7 B1 63.3(13) . .
B6 B7 B8 109.5(17) . .
B1 B7 B8 110.6(14) . .
B6 B7 B2 113.8(15) . .
B1 B7 B2 61.5(11) . .
B8 B7 B2 62.4(14) . .
B6 B7 C2 59.8(12) . .
B1 B7 C2 107.8(14) . .
B8 B7 C2 57.3(10) . .
B2 B7 C2 107.7(14) . .
B7 B8 C2 65.7(12) . .
B7 B8 B2 59.1(13) . .
C2 B8 B2 111.7(14) . .
B7 B8 B3 107.6(14) . .
C2 B8 B3 103.4(15) . .
B2 B8 B3 62.4(11) . .
B7 B8 B9 110.9(15) . .
C2 B8 B9 57.8(10) . .
B2 B8 B9 109.5(13) . .
B3 B8 B9 56.4(12) . .
C2 B9 B3 107.2(13) . .
C2 B9 B10 56.1(12) . .
B3 B9 B10 108.6(14) . .
C2 B9 B8 57.5(9) . .
B3 B9 B8 61.5(12) . .
B10 B9 B8 103.1(16) . .
C2 B9 B4 101.3(12) . .
B3 B9 B4 64.6(11) . .
B10 B9 B4 55.8(12) . .
B8 B9 B4 108.1(11) . .
C2 B10 B4 113.1(18) . .
C2 B10 B9 60.5(12) . .
B4 B10 B9 66.2(16) . .
C2 B10 B6 59.8(13) . .
B4 B10 B6 105.1(16) . .
B9 B10 B6 107.3(18) . .
C2 B10 B5 103.4(18) . .
B4 B10 B5 59.5(12) . .
B9 B10 B5 108.7(14) . .
B6 B10 B5 53.6(13) . .
C3 C1 B1 118.8(10) . .
C3 C1 B5 118.1(10) . .
B1 C1 B5 57.6(11) . .
C3 C1 B4 117.3(11) . .
B1 C1 B4 112.1(11) . .
B5 C1 B4 64.0(12) . .
C3 C1 B3 120.3(11) . .
B1 C1 B3 111.0(11) . .
B5 C1 B3 115.3(11) . .
B4 C1 B3 66.5(13) . .
C3 C1 B2 119.3(10) . .
B1 C1 B2 59.8(11) . .
B5 C1 B2 108.8(12) . .
B4 C1 B2 116.7(11) . .
B3 C1 B2 62.2(11) . .
B10 C2 B8 114.7(13) . .
B10 C2 B9 63.4(14) . .
B8 C2 B9 64.7(11) . .
B10 C2 C4 123.1(12) . .
B8 C2 C4 119.4(10) . .
B9 C2 C4 128.1(10) . .
B10 C2 B6 66.4(15) . .
B8 C2 B6 104.3(13) . .
B9 C2 B6 114.4(11) . .
C4 C2 B6 113.7(10) . .
B10 C2 B7 109.4(13) . .
B8 C2 B7 57.0(12) . .
B9 C2 B7 109.5(11) . .
C4 C2 B7 113.7(10) . .
B6 C2 B7 54.2(12) . .
O1 C3 O2 126.0(12) . .
O1 C3 C1 115.6(10) . .
O2 C3 C1 116.8(11) . .
O4 C4 O3 133.3(12) . .
O4 C4 C2 122.9(12) . .
O3 C4 C2 101.2(11) . .
C6 C5 N1 120.8(9) . .
C5 C6 C7 123.2(13) . .
C6 C7 C8 116.8(12) . .
C9 C8 C7 119.2(11) . .
N1 C9 C8 122.3(10) . .
N1 C9 C10 115.7(9) . .
C8 C9 C10 122.0(10) . .
N2 C10 C9 118.1(9) . .
C21 N3 C16 121.9(11) . .
C21 N3 Rh2 111.9(9) . .
C16 N3 Rh2 126.2(8) . .
C20 C11 C12 118.3(15) . .
C20 C11 N2 131.0(13) . .
C12 C11 N2 110.7(12) . .
C11 C12 C17 122.3(16) . .
C11 C12 C13 121.2(16) . .
C17 C12 C13 116.5(15) . .
C14 C13 C12 117(2) . .
C13 C14 C15 120(3) . .
C16 C15 C14 123.2(18) . .
C17 C16 C15 118.2(16) . .
C17 C16 N3 125.3(15) . .
C15 C16 N3 116.3(13) . .
C16 C17 C12 124.7(17) . .
C16 C17 C18 122.6(19) . .
C12 C17 C18 112.6(17) . .
C19 C18 C17 122.5(15) . .
C18 C19 C20 118(2) . .
C11 C20 C19 126.5(19) . .
N3 C21 C22 122.0(12) . .
C21' N3' C16' 104(2) . .
C21' N3' Rh2 122.0(19) . .
C16' N3' Rh2 131.3(19) . .
C12' C11' C20' 119(4) . .
C12' C11' N2 108(3) . .
C20' C11' N2 133(4) . .
C17' C12' C11' 121(3) . .
C17' C12' C13' 112(4) . .
C11' C12' C13' 126(4) . .
C14' C13' C12' 124(6) . .
C15' C14' C13' 113(7) . .
C16' C15' C14' 123(4) . .
C17' C16' C15' 121(3) . .
C17' C16' N3' 127(4) . .
C15' C16' N3' 110(3) . .
C12' C17' C18' 125(5) . .
C12' C17' C16' 126(5) . .
C18' C17' C16' 107(2) . .
C17' C18' C19' 121(6) . .
C20' C19' C18' 112(7) . .
C19' C20' C11' 121(6) . .
N3' C21' C22 103(2) . .
C23 C22 N4 123.2(12) . .
C23 C22 C21' 111.2(17) . .
N4 C22 C21' 125.3(15) . .
C23 C22 C21 125.2(13) . .
N4 C22 C21 109.8(10) . .
C22 C23 C24 115.4(13) . .
C25 C24 C23 124.4(14) . .
C24 C25 C26 115.5(14) . .
N4 C26 C25 125.5(12) . .
C31 C27 C28 108.1(8) . .
C31 C27 C32 123.1(9) . .
C28 C27 C32 128.6(10) . .
C31 C27 Rh1 71.5(5) . .
C28 C27 Rh1 69.1(4) . .
C32 C27 Rh1 129.1(7) . .
C29 C28 C33 129.4(8) . .
C29 C28 C27 105.0(8) . .
C33 C28 C27 124.3(8) . .
C29 C28 Rh1 72.8(5) . .
C33 C28 Rh1 130.7(6) . .
C27 C28 Rh1 70.4(4) . .
C28 C29 C30 111.7(8) . .
C28 C29 C34 124.3(9) . .
C30 C29 C34 123.6(9) . .
C28 C29 Rh1 70.1(5) . .
C30 C29 Rh1 69.4(5) . .
C34 C29 Rh1 122.4(6) . .
C31 C30 C29 107.1(8) . .
C31 C30 C35 123.0(11) . .
C29 C30 C35 128.6(11) . .
C31 C30 Rh1 72.4(6) . .
C29 C30 Rh1 71.6(5) . .
C35 C30 Rh1 131.3(7) . .
C30 C31 C27 107.6(8) . .
C30 C31 C36 128.3(11) . .
C27 C31 C36 124.0(11) . .
C30 C31 Rh1 69.6(5) . .
C27 C31 Rh1 69.8(5) . .
C36 C31 Rh1 126.7(7) . .
C38 C37 C42 132.3(13) . .
C38 C37 C41 103.2(10) . .
C42 C37 C41 123.4(13) . .
C38 C37 Rh2 71.4(6) . .
C42 C37 Rh2 129.7(8) . .
C41 C37 Rh2 71.0(5) . .
C37 C38 C39 114.6(10) . .
C37 C38 C43 120.6(13) . .
C39 C38 C43 124.6(13) . .
C37 C38 Rh2 70.5(6) . .
C39 C38 Rh2 70.9(6) . .
C43 C38 Rh2 123.1(7) . .
C38 C39 C40 102.9(9) . .
C38 C39 C44 126.9(11) . .
C40 C39 C44 128.3(11) . .
C38 C39 Rh2 71.0(6) . .
C40 C39 Rh2 71.1(5) . .
C44 C39 Rh2 133.2(7) . .
C41 C40 C39 112.2(9) . .
C41 C40 C45 125.1(9) . .
C39 C40 C45 122.7(10) . .
C41 C40 Rh2 71.8(5) . .
C39 C40 Rh2 70.1(5) . .
C45 C40 Rh2 123.0(6) . .
C40 C41 C37 106.7(8) . .
C40 C41 C46 127.8(11) . .
C37 C41 C46 125.5(12) . .
C40 C41 Rh2 70.9(5) . .
C37 C41 Rh2 68.4(5) . .
C46 C41 Rh2 126.1(7) . .

loop_
_geom_bond_atom_site_label_1
_geom_bond_atom_site_label_2
_geom_bond_distance
_geom_bond_site_symmetry_2
Rh1 O1 2.102(6) .
Rh1 N1 2.129(7) .
Rh1 C28 2.133(8) .
Rh1 C30 2.137(9) .
Rh1 N2 2.142(9) .
Rh1 C27 2.151(7) .
Rh1 C29 2.167(9) .
Rh1 C31 2.173(9) .
Rh2 N4 2.075(7) .
Rh2 N3 2.080(9) .
Rh2 C37 2.119(9) .
Rh2 O3 2.126(6) 2_677
Rh2 C39 2.130(9) .
Rh2 C38 2.131(11) .
Rh2 C40 2.144(8) .
Rh2 C41 2.155(8) .
Rh2 N3' 2.33(2) .
N1 C9 1.320(11) .
N1 C5 1.366(11) .
N2 C10 1.217(14) .
N2 C11 1.508(15) .
N2 C11' 1.74(4) .
N4 C26 1.304(12) .
N4 C22 1.370(13) .
O1 C3 1.210(13) .
O2 C3 1.217(13) .
O3 C4 1.371(15) .
O3 Rh2 2.126(6) 2_677
O4 C4 1.132(14) .
B1 B5 1.55(3) .
B1 C1 1.601(19) .
B1 B7 1.62(2) .
B1 B2 1.67(3) .
B1 B6 1.68(3) .
B2 B7 1.64(3) .
B2 B8 1.69(2) .
B2 C1 1.74(2) .
B2 B3 1.78(3) .
B3 B9 1.65(3) .
B3 C1 1.71(2) .
B3 B8 1.74(3) .
B3 B4 1.86(3) .
B4 B10 1.64(3) .
B4 C1 1.68(2) .
B4 B5 1.75(3) .
B4 B9 1.82(3) .
B5 C1 1.62(2) .
B5 B6 1.64(3) .
B5 B10 1.86(3) .
B6 B7 1.57(3) .
B6 C2 1.67(2) .
B6 B10 1.77(4) .
B7 B8 1.63(3) .
B7 C2 1.77(2) .
B8 C2 1.63(2) .
B8 B9 1.75(3) .
B9 C2 1.640(19) .
B9 B10 1.68(3) .
B10 C2 1.56(3) .
C1 C3 1.558(15) .
C2 C4 1.649(16) .
C5 C6 1.305(14) .
C6 C7 1.347(16) .
C7 C8 1.373(17) .
C8 C9 1.365(16) .
C9 C10 1.476(15) .
N3 C21 1.281(15) .
N3 C16 1.456(16) .
C11 C20 1.35(3) .
C11 C12 1.42(2) .
C12 C17 1.44(3) .
C12 C13 1.47(3) .
C13 C14 1.30(3) .
C14 C15 1.45(3) .
C15 C16 1.32(3) .
C16 C17 1.25(2) .
C17 C18 1.56(3) .
C18 C19 1.35(3) .
C19 C20 1.38(3) .
C21 C22 1.516(14) .
N3' C21' 1.27(2) .
N3' C16' 1.46(3) .
C11' C12' 1.37(5) .
C11' C20' 1.50(6) .
C12' C17' 1.34(7) .
C12' C13' 1.58(8) .
C13' C14' 1.44(9) .
C14' C15' 1.43(9) .
C15' C16' 1.390(19) .
C16' C17' 1.37(2) .
C17' C18' 1.37(2) .
C18' C19' 1.53(11) .
C19' C20' 1.50(9) .
C21' C22 1.48(2) .
C22 C23 1.367(16) .
C23 C24 1.38(2) .
C24 C25 1.30(2) .
C25 C26 1.391(17) .
C27 C31 1.433(14) .
C27 C28 1.481(12) .
C27 C32 1.498(12) .
C28 C29 1.365(12) .
C28 C33 1.467(13) .
C29 C30 1.435(13) .
C29 C34 1.581(11) .
C30 C31 1.402(15) .
C30 C35 1.494(13) .
C31 C36 1.496(15) .
C37 C38 1.389(17) .
C37 C42 1.453(16) .
C37 C41 1.482(15) .
C38 C39 1.389(15) .
C38 C43 1.569(17) .
C39 C40 1.419(13) .
C39 C44 1.559(13) .
C40 C41 1.375(14) .
C40 C45 1.570(13) .
C41 C46 1.489(15) .
O11 C49 1.462(17) .

loop_
_geom_torsion_atom_site_label_1
_geom_torsion_atom_site_label_2
_geom_torsion_atom_site_label_3
_geom_torsion_atom_site_label_4
_geom_torsion
_geom_torsion_site_symmetry_1
B5 B1 B2 B7 -98.0(15) .
C1 B1 B2 B7 -133.0(13) .
B6 B1 B2 B7 -32.6(16) .
B5 B1 B2 B8 -61.2(18) .
C1 B1 B2 B8 -96.2(14) .
B7 B1 B2 B8 36.8(14) .
B6 B1 B2 B8 4(2) .
B5 B1 B2 C1 35.0(11) .
B7 B1 B2 C1 133.0(13) .
B6 B1 B2 C1 100.4(17) .
B5 B1 B2 B3 1.3(17) .
C1 B1 B2 B3 -33.7(10) .
B7 B1 B2 B3 99.3(14) .
B6 B1 B2 B3 66.7(18) .
B7 B2 B3 B9 -4(2) .
B1 B2 B3 B9 -65.1(18) .
B8 B2 B3 B9 34.4(15) .
C1 B2 B3 B9 -97.9(17) .
B7 B2 B3 C1 93.9(15) .
B1 B2 B3 C1 32.8(10) .
B8 B2 B3 C1 132.3(14) .
B7 B2 B3 B8 -38.5(15) .
B1 B2 B3 B8 -99.5(14) .
C1 B2 B3 B8 -132.3(14) .
B7 B2 B3 B4 61.5(17) .
B1 B2 B3 B4 0.4(15) .
B8 B2 B3 B4 99.9(14) .
C1 B2 B3 B4 -32.4(10) .
B9 B3 B4 B10 35.0(17) .
C1 B3 B4 B10 -103.6(18) .
B8 B3 B4 B10 -10(2) .
B2 B3 B4 B10 -69.7(19) .
B9 B3 B4 C1 138.6(14) .
B8 B3 B4 C1 94.0(15) .
B2 B3 B4 C1 33.9(10) .
B9 B3 B4 B5 103.0(13) .
C1 B3 B4 B5 -35.6(10) .
B8 B3 B4 B5 58.4(17) .
B2 B3 B4 B5 -1.7(15) .
C1 B3 B4 B9 -138.6(14) .
B8 B3 B4 B9 -44.6(13) .
B2 B3 B4 B9 -104.7(14) .
B7 B1 B5 C1 -100.7(15) .
B2 B1 B5 C1 -35.8(11) .
B6 B1 B5 C1 -131.7(13) .
C1 B1 B5 B6 131.7(13) .
B7 B1 B5 B6 31.1(15) .
B2 B1 B5 B6 95.9(15) .
C1 B1 B5 B4 33.3(11) .
B7 B1 B5 B4 -67.4(17) .
B2 B1 B5 B4 -2.6(18) .
B6 B1 B5 B4 -98.5(14) .
C1 B1 B5 B10 91.2(16) .
B7 B1 B5 B10 -10(2) .
B2 B1 B5 B10 55.3(19) .
B6 B1 B5 B10 -40.6(15) .
B10 B4 B5 B1 99.3(16) .
C1 B4 B5 B1 -33.6(11) .
B9 B4 B5 B1 57.7(17) .
B3 B4 B5 B1 2.5(16) .
B10 B4 B5 C1 132.9(15) .
B9 B4 B5 C1 91.3(15) .
B3 B4 B5 C1 36.2(10) .
B10 B4 B5 B6 32.2(18) .
C1 B4 B5 B6 -100.8(16) .
B9 B4 B5 B6 -9(2) .
B3 B4 B5 B6 -64.6(17) .
C1 B4 B5 B10 -132.9(15) .
B9 B4 B5 B10 -41.6(14) .
B3 B4 B5 B10 -96.8(16) .
B1 B5 B6 B7 -31.9(17) .
C1 B5 B6 B7 11(2) .
B4 B5 B6 B7 74(2) .
B10 B5 B6 B7 103.3(18) .
B1 B5 B6 C2 -101.8(19) .
C1 B5 B6 C2 -59(2) .
B4 B5 B6 C2 4(2) .
B10 B5 B6 C2 33.4(15) .
C1 B5 B6 B1 42.9(12) .
B4 B5 B6 B1 105.5(15) .
B10 B5 B6 B1 135.2(17) .
B1 B5 B6 B10 -135.2(17) .
C1 B5 B6 B10 -92.3(18) .
B4 B5 B6 B10 -29.7(17) .
B5 B1 B6 B7 144.4(18) .
C1 B1 B6 B7 101.1(17) .
B2 B1 B6 B7 33.8(17) .
C1 B1 B6 B5 -43.3(13) .
B7 B1 B6 B5 -144.4(18) .
B2 B1 B6 B5 -110.6(16) .
B5 B1 B6 C2 100(2) .
C1 B1 B6 C2 56(2) .
B7 B1 B6 C2 -44.8(15) .
B2 B1 B6 C2 -11(2) .
B5 B1 B6 B10 42.5(18) .
C1 B1 B6 B10 -1(2) .
B7 B1 B6 B10 -101.9(17) .
B2 B1 B6 B10 -68(2) .
B5 B6 B7 B1 30.3(15) .
C2 B6 B7 B1 133.6(13) .
B10 B6 B7 B1 100.1(15) .
B5 B6 B7 B8 -73.5(19) .
C2 B6 B7 B8 29.7(12) .
B1 B6 B7 B8 -103.9(15) .
B10 B6 B7 B8 -3.7(19) .
B5 B6 B7 B2 -6(2) .
C2 B6 B7 B2 97.3(16) .
B1 B6 B7 B2 -36.3(16) .
B10 B6 B7 B2 63.9(19) .
B5 B6 B7 C2 -103.2(17) .
B1 B6 B7 C2 -133.6(13) .
B10 B6 B7 C2 -33.4(11) .
B5 B1 B7 B6 -32.6(18) .
C1 B1 B7 B6 -98.2(19) .
B2 B1 B7 B6 -142.0(17) .
B5 B1 B7 B8 70(2) .
C1 B1 B7 B8 4(2) .
B2 B1 B7 B8 -39.9(17) .
B6 B1 B7 B8 102.1(19) .
B5 B1 B7 B2 109.4(16) .
C1 B1 B7 B2 43.8(14) .
B6 B1 B7 B2 142.0(17) .
B5 B1 B7 C2 9(2) .
C1 B1 B7 C2 -57(2) .
B2 B1 B7 C2 -100.9(16) .
B6 B1 B7 C2 41.1(14) .
B1 B2 B7 B6 36.9(17) .
B8 B2 B7 B6 -100.4(19) .
C1 B2 B7 B6 -1(2) .
B3 B2 B7 B6 -61(2) .
B8 B2 B7 B1 -137.4(16) .
C1 B2 B7 B1 -38.2(12) .
B3 B2 B7 B1 -98.1(15) .
B1 B2 B7 B8 137.4(16) .
C1 B2 B7 B8 99.1(14) .
B3 B2 B7 B8 39.3(16) .
B1 B2 B7 C2 101.1(16) .
B8 B2 B7 C2 -36.2(13) .
C1 B2 B7 C2 62.9(16) .
B3 B2 B7 C2 3(2) .
B6 B7 B8 C2 -30.6(13) .
B1 B7 B8 C2 -98.5(18) .
B2 B7 B8 C2 -138.0(13) .
B6 B7 B8 B2 107.4(15) .
B1 B7 B8 B2 39.5(16) .
C2 B7 B8 B2 138.0(13) .
B6 B7 B8 B3 66.5(19) .
B1 B7 B8 B3 -1(2) .
B2 B7 B8 B3 -40.9(15) .
C2 B7 B8 B3 97.1(16) .
B6 B7 B8 B9 6.5(18) .
B1 B7 B8 B9 -61(2) .
B2 B7 B8 B9 -100.9(14) .
C2 B7 B8 B9 37.1(10) .
B1 B2 B8 B7 -36.9(15) .
C1 B2 B8 B7 -95.0(16) .
B3 B2 B8 B7 -135.2(17) .
B7 B2 B8 C2 41.0(15) .
B1 B2 B8 C2 4(2) .
C1 B2 B8 C2 -53.9(19) .
B3 B2 B8 C2 -94.2(17) .
B7 B2 B8 B3 135.2(17) .
B1 B2 B8 B3 98.3(16) .
C1 B2 B8 B3 40.3(13) .
B7 B2 B8 B9 103.2(17) .
B1 B2 B8 B9 66.3(18) .
C1 B2 B8 B9 8.3(19) .
B3 B2 B8 B9 -32.0(15) .
B9 B3 B8 B7 -103.8(17) .
C1 B3 B8 B7 -1(2) .
B2 B3 B8 B7 39.4(16) .
B4 B3 B8 B7 -59(2) .
B9 B3 B8 C2 -35.4(13) .
C1 B3 B8 C2 66.9(16) .
B2 B3 B8 C2 107.7(15) .
B4 B3 B8 C2 9.1(19) .
B9 B3 B8 B2 -143.1(16) .
C1 B3 B8 B2 -40.8(13) .
B4 B3 B8 B2 -98.6(16) .
C1 B3 B8 B9 102.3(16) .
B2 B3 B8 B9 143.1(16) .
B4 B3 B8 B9 44.5(14) .
C1 B3 B9 C2 -59.7(18) .
B8 B3 B9 C2 35.9(13) .
B2 B3 B9 C2 3(2) .
B4 B3 B9 C2 -94.6(15) .
C1 B3 B9 B10 -1(2) .
B8 B3 B9 B10 95.1(17) .
B2 B3 B9 B10 63(2) .
B4 B3 B9 B10 -35.4(17) .
C1 B3 B9 B8 -95.7(16) .
B2 B3 B9 B8 -32.6(15) .
B4 B3 B9 B8 -130.5(15) .
C1 B3 B9 B4 34.8(12) .
B8 B3 B9 B4 130.5(15) .
B2 B3 B9 B4 97.9(16) .
B7 B8 B9 C2 -40.5(11) .
B2 B8 B9 C2 -103.9(15) .
B3 B8 B9 C2 -138.3(14) .
B7 B8 B9 B3 97.8(15) .
C2 B8 B9 B3 138.3(14) .
B2 B8 B9 B3 34.4(15) .
B7 B8 B9 B10 -6.4(15) .
C2 B8 B9 B10 34.1(10) .
B2 B8 B9 B10 -69.8(16) .
B3 B8 B9 B10 -104.2(14) .
B7 B8 B9 B4 51.5(17) .
C2 B8 B9 B4 92.0(14) .
B2 B8 B9 B4 -12(2) .
B3 B8 B9 B4 -46.3(14) .
B10 B4 B9 C2 -34.6(15) .
C1 B4 B9 C2 69.2(16) .
B5 B4 B9 C2 11.3(18) .
B3 B4 B9 C2 103.8(15) .
B10 B4 B9 B3 -138.4(19) .
C1 B4 B9 B3 -34.6(13) .
B5 B4 B9 B3 -92.6(16) .
C1 B4 B9 B10 103.8(19) .
B5 B4 B9 B10 45.8(18) .
B3 B4 B9 B10 138.4(19) .
B10 B4 B9 B8 -93.8(18) .
C1 B4 B9 B8 10.0(18) .
B5 B4 B9 B8 -47.9(19) .
B3 B4 B9 B8 44.6(15) .
C1 B4 B10 C2 -53(3) .
B5 B4 B10 C2 -92(2) .
B9 B4 B10 C2 39.4(16) .
B3 B4 B10 C2 7(3) .
C1 B4 B10 B9 -92.1(19) .
B5 B4 B10 B9 -131.8(16) .
B3 B4 B10 B9 -32.9(16) .
C1 B4 B10 B6 10(2) .
B5 B4 B10 B6 -29.2(17) .
B9 B4 B10 B6 102.6(18) .
B3 B4 B10 B6 70(2) .
C1 B4 B10 B5 39.7(14) .
B9 B4 B10 B5 131.8(16) .
B3 B4 B10 B5 98.9(14) .
B3 B9 B10 C2 -98.6(15) .
B8 B9 B10 C2 -34.7(10) .
B4 B9 B10 C2 -137.9(16) .
C2 B9 B10 B4 137.9(16) .
B3 B9 B10 B4 39.3(17) .
B8 B9 B10 B4 103.2(13) .
C2 B9 B10 B6 38.7(11) .
B3 B9 B10 B6 -60.0(18) .
B8 B9 B10 B6 4.0(15) .
B4 B9 B10 B6 -99.2(15) .
C2 B9 B10 B5 95.2(19) .
B3 B9 B10 B5 -3(2) .
B8 B9 B10 B5 60.5(18) .
B4 B9 B10 B5 -42.7(14) .
B7 B6 B10 C2 38.6(13) .
B5 B6 B10 C2 139.8(15) .
B1 B6 B10 C2 102.1(17) .
B7 B6 B10 B4 -70(2) .
B5 B6 B10 B4 31.6(18) .
C2 B6 B10 B4 -108(2) .
B1 B6 B10 B4 -6(3) .
B7 B6 B10 B9 -0.4(18) .
B5 B6 B10 B9 100.8(14) .
C2 B6 B10 B9 -39.0(11) .
B1 B6 B10 B9 63.1(19) .
B7 B6 B10 B5 -101.2(15) .
C2 B6 B10 B5 -139.8(15) .
B1 B6 B10 B5 -37.7(14) .
B1 B5 B10 C2 7(2) .
C1 B5 B10 C2 69(2) .
B6 B5 B10 C2 -35.0(15) .
B4 B5 B10 C2 109(2) .
B1 B5 B10 B4 -102.3(17) .
C1 B5 B10 B4 -39.9(14) .
B6 B5 B10 B4 -144(2) .
B1 B5 B10 B9 -56(2) .
C1 B5 B10 B9 6(2) .
B6 B5 B10 B9 -98.0(19) .
B4 B5 B10 B9 46.1(18) .
B1 B5 B10 B6 41.9(17) .
C1 B5 B10 B6 104.2(17) .
B4 B5 B10 B6 144(2) .
B5 B1 C1 C3 106.8(12) .
B7 B1 C1 C3 -150.7(14) .
B2 B1 C1 C3 -109.1(12) .
B6 B1 C1 C3 149.6(13) .
B7 B1 C1 B5 102.5(17) .
B2 B1 C1 B5 144.1(12) .
B6 B1 C1 B5 42.8(14) .
B5 B1 C1 B4 -35.2(14) .
B7 B1 C1 B4 67(2) .
B2 B1 C1 B4 109.0(14) .
B6 B1 C1 B4 8(2) .
B5 B1 C1 B3 -107.4(14) .
B7 B1 C1 B3 -5(2) .
B2 B1 C1 B3 36.7(13) .
B6 B1 C1 B3 -64.6(19) .
B5 B1 C1 B2 -144.1(12) .
B7 B1 C1 B2 -41.6(15) .
B6 B1 C1 B2 -101.3(16) .
B1 B5 C1 C3 -107.9(13) .
B6 B5 C1 C3 -152.2(14) .
B4 B5 C1 C3 108.6(13) .
B10 B5 C1 C3 145.6(14) .
B6 B5 C1 B1 -44.3(15) .
B4 B5 C1 B1 -143.6(13) .
B10 B5 C1 B1 -106.5(15) .
B1 B5 C1 B4 143.6(13) .
B6 B5 C1 B4 99.3(16) .
B10 B5 C1 B4 37.1(14) .
B1 B5 C1 B3 99.7(15) .
B6 B5 C1 B3 55(2) .
B4 B5 C1 B3 -43.8(15) .
B10 B5 C1 B3 -7(2) .
B1 B5 C1 B2 32.3(12) .
B6 B5 C1 B2 -11.9(19) .
B4 B5 C1 B2 -111.2(13) .
B10 B5 C1 B2 -74.2(17) .
B10 B4 C1 C3 -154.4(16) .
B5 B4 C1 C3 -109.8(12) .
B9 B4 C1 C3 145.9(11) .
B3 B4 C1 C3 113.3(13) .
B10 B4 C1 B1 -12(2) .
B5 B4 C1 B1 32.8(13) .
B9 B4 C1 B1 -71.5(17) .
B3 B4 C1 B1 -104.2(14) .
B10 B4 C1 B5 -44.6(17) .
B9 B4 C1 B5 -104.3(13) .
B3 B4 C1 B5 -136.9(13) .
B10 B4 C1 B3 92.3(19) .
B5 B4 C1 B3 136.9(13) .
B9 B4 C1 B3 32.7(12) .
B10 B4 C1 B2 54(2) .
B5 B4 C1 B2 99.0(14) .
B9 B4 C1 B2 -5.3(19) .
B3 B4 C1 B2 -38.0(14) .
B9 B3 C1 C3 -146.6(13) .
B8 B3 C1 C3 149.1(13) .
B2 B3 C1 C3 109.4(13) .
B4 B3 C1 C3 -109.0(13) .
B9 B3 C1 B1 68.2(18) .
B8 B3 C1 B1 3.9(19) .
B2 B3 C1 B1 -35.8(13) .
B4 B3 C1 B1 105.8(13) .
B9 B3 C1 B5 5(2) .
B8 B3 C1 B5 -59.1(19) .
B2 B3 C1 B5 -98.8(15) .
B4 B3 C1 B5 42.8(14) .
B9 B3 C1 B4 -37.5(14) .
B8 B3 C1 B4 -101.9(15) .
B2 B3 C1 B4 -141.6(12) .
B9 B3 C1 B2 104.0(15) .
B8 B3 C1 B2 39.7(13) .
B4 B3 C1 B2 141.6(12) .
B7 B2 C1 C3 147.8(12) .
B1 B2 C1 C3 108.2(13) .
B8 B2 C1 C3 -152.2(13) .
B3 B2 C1 C3 -111.0(13) .
B7 B2 C1 B1 39.6(12) .
B8 B2 C1 B1 99.6(14) .
B3 B2 C1 B1 140.8(13) .
B7 B2 C1 B5 8.1(17) .
B1 B2 C1 B5 -31.5(12) .
B8 B2 C1 B5 68.1(17) .
B3 B2 C1 B5 109.3(13) .
B7 B2 C1 B4 -61.5(19) .
B1 B2 C1 B4 -101.2(15) .
B8 B2 C1 B4 -2(2) .
B3 B2 C1 B4 39.7(15) .
B7 B2 C1 B3 -101.2(14) .
B1 B2 C1 B3 -140.8(13) .
B8 B2 C1 B3 -41.3(13) .
B4 B10 C2 B8 -1(3) .
B9 B10 C2 B8 40.9(15) .
B6 B10 C2 B8 -95.5(16) .
B5 B10 C2 B8 -63(2) .
B4 B10 C2 B9 -41.8(19) .
B6 B10 C2 B9 -136.4(13) .
B5 B10 C2 B9 -104.1(15) .
B4 B10 C2 C4 -161.7(16) .
B9 B10 C2 C4 -119.8(14) .
B6 B10 C2 C4 103.8(15) .
B5 B10 C2 C4 136.1(13) .
B4 B10 C2 B6 95(2) .
B9 B10 C2 B6 136.4(13) .
B5 B10 C2 B6 32.2(13) .
B4 B10 C2 B7 61(3) .
B9 B10 C2 B7 102.6(14) .
B6 B10 C2 B7 -33.7(14) .
B5 B10 C2 B7 -1(2) .
B7 B8 C2 B10 97.9(18) .
B2 B8 C2 B10 60(2) .
B3 B8 C2 B10 -6(2) .
B9 B8 C2 B10 -40.3(16) .
B7 B8 C2 B9 138.3(11) .
B2 B8 C2 B9 100.0(15) .
B3 B8 C2 B9 34.7(12) .
B7 B8 C2 C4 -100.6(13) .
B2 B8 C2 C4 -138.8(14) .
B3 B8 C2 C4 155.9(13) .
B9 B8 C2 C4 121.2(13) .
B7 B8 C2 B6 27.7(14) .
B2 B8 C2 B6 -11(2) .
B3 B8 C2 B6 -75.8(17) .
B9 B8 C2 B6 -110.6(14) .
B2 B8 C2 B7 -38.2(13) .
B3 B8 C2 B7 -103.5(14) .
B9 B8 C2 B7 -138.3(11) .
B3 B9 C2 B10 101.1(17) .
B8 B9 C2 B10 138.9(14) .
B4 B9 C2 B10 34.4(13) .
B3 B9 C2 B8 -37.7(14) .
B10 B9 C2 B8 -138.9(14) .
B4 B9 C2 B8 -104.4(13) .
B3 B9 C2 C4 -146.3(14) .
B10 B9 C2 C4 112.5(16) .
B8 B9 C2 C4 -108.6(14) .
B4 B9 C2 C4 146.9(12) .
B3 B9 C2 B6 57(2) .
B10 B9 C2 B6 -44.0(16) .
B8 B9 C2 B6 94.9(16) .
B4 B9 C2 B6 -9.5(19) .
B3 B9 C2 B7 -1.4(19) .
B10 B9 C2 B7 -102.5(15) .
B8 B9 C2 B7 36.3(12) .
B4 B9 C2 B7 -68.1(16) .
B7 B6 C2 B10 -139.8(15) .
B5 B6 C2 B10 -38.5(17) .
B1 B6 C2 B10 -97.9(19) .
B7 B6 C2 B8 -28.7(14) .
B5 B6 C2 B8 73(2) .
B1 B6 C2 B8 13(2) .
B10 B6 C2 B8 111.0(15) .
B7 B6 C2 B9 -97.1(16) .
B5 B6 C2 B9 4(2) .
B1 B6 C2 B9 -55(2) .
B10 B6 C2 B9 42.6(15) .
B7 B6 C2 C4 102.9(13) .
B5 B6 C2 C4 -155.7(14) .
B1 B6 C2 C4 144.8(15) .
B10 B6 C2 C4 -117.3(14) .
B5 B6 C2 B7 101.3(17) .
B1 B6 C2 B7 41.8(16) .
B10 B6 C2 B7 139.8(15) .
B6 B7 C2 B10 38.9(17) .
B1 B7 C2 B10 -4(2) .
B8 B7 C2 B10 -107.4(16) .
B2 B7 C2 B10 -69(2) .
B6 B7 C2 B8 146.3(15) .
B1 B7 C2 B8 103.4(17) .
B2 B7 C2 B8 38.5(15) .
B6 B7 C2 B9 106.6(15) .
B1 B7 C2 B9 64(2) .
B8 B7 C2 B9 -39.7(13) .
B2 B7 C2 B9 -1.2(19) .
B6 B7 C2 C4 -103.0(13) .
B1 B7 C2 C4 -145.8(14) .
B8 B7 C2 C4 110.8(13) .
B2 B7 C2 C4 149.3(13) .
B1 B7 C2 B6 -42.8(14) .
B8 B7 C2 B6 -146.3(15) .
B2 B7 C2 B6 -107.8(16) .
Rh1 O1 C3 O2 -0.8(19) .
Rh1 O1 C3 C1 164.0(7) .
B1 C1 C3 O1 -99.4(16) .
B5 C1 C3 O1 -33.0(19) .
B4 C1 C3 O1 40.6(18) .
B3 C1 C3 O1 118.0(15) .
B2 C1 C3 O1 -169.0(13) .
B1 C1 C3 O2 66.9(17) .
B5 C1 C3 O2 133.3(15) .
B4 C1 C3 O2 -153.2(15) .
B3 C1 C3 O2 -75.7(18) .
B2 C1 C3 O2 -2.7(18) .
Rh2 O3 C4 O4 -2(2) 2_677
Rh2 O3 C4 C2 159.2(6) 2_677
B10 C2 C4 O4 -137(2) .
B8 C2 C4 O4 63(2) .
B9 C2 C4 O4 143.0(18) .
B6 C2 C4 O4 -60(2) .
B7 C2 C4 O4 -1(2) .
B10 C2 C4 O3 59(2) .
B8 C2 C4 O3 -100.6(15) .
B9 C2 C4 O3 -21.0(18) .
B6 C2 C4 O3 135.6(16) .
B7 C2 C4 O3 -164.8(13) .
C9 N1 C5 C6 -0.5(15) .
Rh1 N1 C5 C6 -178.0(9) .
N1 C5 C6 C7 -2(2) .
C5 C6 C7 C8 3(2) .
C6 C7 C8 C9 -1.6(19) .
C5 N1 C9 C8 2.1(13) .
Rh1 N1 C9 C8 179.9(8) .
C5 N1 C9 C10 179.7(9) .
Rh1 N1 C9 C10 -2.5(10) .
C7 C8 C9 N1 -1.1(16) .
C7 C8 C9 C10 -178.5(10) .
C11 N2 C10 C9 -157.9(9) .
C11' N2 C10 C9 146.0(18) .
Rh1 N2 C10 C9 2.0(13) .
N1 C9 C10 N2 0.3(14) .
C8 C9 C10 N2 177.9(10) .
C10 N2 C11 C20 59.6(19) .
C11' N2 C11 C20 -177(2) .
Rh1 N2 C11 C20 -95.8(18) .
C10 N2 C11 C12 -119.6(12) .
C11' N2 C11 C12 3.7(15) .
Rh1 N2 C11 C12 85.0(13) .
C20 C11 C12 C17 -1(3) .
N2 C11 C12 C17 179(3) .
C20 C11 C12 C13 178.1(17) .
N2 C11 C12 C13 -3(2) .
C11 C12 C13 C14 -178.7(18) .
C17 C12 C13 C14 0(4) .
C12 C13 C14 C15 -2(3) .
C13 C14 C15 C16 5(3) .
C14 C15 C16 C17 -6(4) .
C14 C15 C16 N3 178.8(15) .
C21 N3 C16 C17 -66(3) .
Rh2 N3 C16 C17 115(3) .
C21 N3 C16 C15 108.8(17) .
Rh2 N3 C16 C15 -70.6(15) .
C15 C16 C17 C12 4(5) .
N3 C16 C17 C12 179(3) .
C15 C16 C17 C18 -179(3) .
N3 C16 C17 C18 -5(5) .
C11 C12 C17 C16 178(3) .
C13 C12 C17 C16 -1(5) .
C11 C12 C17 C18 1(4) .
C13 C12 C17 C18 -178(2) .
C16 C17 C18 C19 -175(3) .
C12 C17 C18 C19 2(5) .
C17 C18 C19 C20 -4(4) .
C12 C11 C20 C19 -2(3) .
N2 C11 C20 C19 179(2) .
C18 C19 C20 C11 4(4) .
C16 N3 C21 C22 179.0(14) .
Rh2 N3 C21 C22 -2(2) .
C10 N2 C11' C12' 86(3) .
C11 N2 C11' C12' 1.9(19) .
Rh1 N2 C11' C12' -127(2) .
C10 N2 C11' C20' -91(4) .
C11 N2 C11' C20' -176(5) .
Rh1 N2 C11' C20' 55(4) .
C20' C11' C12' C17' 1(9) .
N2 C11' C12' C17' -177(8) .
C20' C11' C12' C13' 176(5) .
N2 C11' C12' C13' -2(5) .
C17' C12' C13' C14' -3(11) .
C11' C12' C13' C14' -178(6) .
C12' C13' C14' C15' 6(11) .
C13' C14' C15' C16' 0(10) .
C14' C15' C16' C17' -11(10) .
C14' C15' C16' N3' -174(5) .
C21' N3' C16' C17' 119(9) .
Rh2 N3' C16' C17' -43(9) .
C21' N3' C16' C15' -80(4) .
Rh2 N3' C16' C15' 119(3) .
C11' C12' C17' C18' 7(16) .
C13' C12' C17' C18' -168(9) .
C11' C12' C17' C16' 166(9) .
C13' C12' C17' C16' -9(16) .
C15' C16' C17' C12' 16(17) .
N3' C16' C17' C12' 176(8) .
C15' C16' C17' C18' 179(5) .
N3' C16' C17' C18' -21(13) .
C12' C17' C18' C19' -8(12) .
C16' C17' C18' C19' -170(9) .
C17' C18' C19' C20' 0(2) .
C18' C19' C20' C11' 8(8) .
C12' C11' C20' C19' -9(7) .
N2 C11' C20' C19' 168(5) .
C16' N3' C21' C22 177(3) .
Rh2 N3' C21' C22 -19(6) .
C26 N4 C22 C23 4.9(16) .
Rh2 N4 C22 C23 -176.7(10) .
C26 N4 C22 C21' -168(3) .
Rh2 N4 C22 C21' 10(3) .
C26 N4 C22 C21 170.8(11) .
Rh2 N4 C22 C21 -10.9(12) .
N3' C21' C22 C23 -168(3) .
N3' C21' C22 N4 6(6) .
N3' C21' C22 C21 62(3) .
N3 C21 C22 C23 173.9(14) .
N3 C21 C22 N4 8(2) .
N3 C21 C22 C21' -126(5) .
N4 C22 C23 C24 -1(2) .
C21' C22 C23 C24 173(3) .
C21 C22 C23 C24 -164.5(15) .
C22 C23 C24 C25 -1(2) .
C23 C24 C25 C26 -1(2) .
C22 N4 C26 C25 -7.7(16) .
Rh2 N4 C26 C25 174.3(9) .
C24 C25 C26 N4 6(2) .
C31 C27 C28 C29 4.0(9) .
C32 C27 C28 C29 -170.8(9) .
Rh1 C27 C28 C29 65.2(6) .
C31 C27 C28 C33 172.3(8) .
C32 C27 C28 C33 -2.6(14) .
Rh1 C27 C28 C33 -126.5(8) .
C31 C27 C28 Rh1 -61.2(5) .
C32 C27 C28 Rh1 123.9(10) .
C33 C28 C29 C30 -174.1(8) .
C27 C28 C29 C30 -6.7(9) .
Rh1 C28 C29 C30 56.9(6) .
C33 C28 C29 C34 12.7(14) .
C27 C28 C29 C34 -179.9(8) .
Rh1 C28 C29 C34 -116.3(8) .
C33 C28 C29 Rh1 129.0(9) .
C27 C28 C29 Rh1 -63.5(5) .
C28 C29 C30 C31 7.0(10) .
C34 C29 C30 C31 -179.8(8) .
Rh1 C29 C30 C31 64.2(6) .
C28 C29 C30 C35 174.0(9) .
C34 C29 C30 C35 -12.8(14) .
Rh1 C29 C30 C35 -128.7(10) .
C28 C29 C30 Rh1 -57.3(6) .
C34 C29 C30 Rh1 116.0(8) .
C29 C30 C31 C27 -4.0(9) .
C35 C30 C31 C27 -171.9(9) .
Rh1 C30 C31 C27 59.7(6) .
C29 C30 C31 C36 175.0(9) .
C35 C30 C31 C36 7.1(15) .
Rh1 C30 C31 C36 -121.3(9) .
C29 C30 C31 Rh1 -63.7(6) .
C35 C30 C31 Rh1 128.4(9) .
C28 C27 C31 C30 0.1(9) .
C32 C27 C31 C30 175.3(8) .
Rh1 C27 C31 C30 -59.6(6) .
C28 C27 C31 C36 -179.0(8) .
C32 C27 C31 C36 -3.8(14) .
Rh1 C27 C31 C36 121.3(9) .
C28 C27 C31 Rh1 59.7(5) .
C32 C27 C31 Rh1 -125.1(9) .
C42 C37 C38 C39 -175.7(11) .
C41 C37 C38 C39 -7.3(11) .
Rh2 C37 C38 C39 57.1(8) .
C42 C37 C38 C43 9.6(18) .
C41 C37 C38 C43 177.9(9) .
Rh2 C37 C38 C43 -117.6(9) .
C42 C37 C38 Rh2 127.2(13) .
C41 C37 C38 Rh2 -64.4(6) .
C37 C38 C39 C40 7.7(11) .
C43 C38 C39 C40 -177.8(9) .
Rh2 C38 C39 C40 64.6(6) .
C37 C38 C39 C44 172.9(10) .
C43 C38 C39 C44 -12.6(16) .
Rh2 C38 C39 C44 -130.2(11) .
C37 C38 C39 Rh2 -56.8(8) .
C43 C38 C39 Rh2 117.6(10) .
C38 C39 C40 C41 -4.9(10) .
C44 C39 C40 C41 -169.8(10) .
Rh2 C39 C40 C41 59.5(7) .
C38 C39 C40 C45 178.4(8) .
C44 C39 C40 C45 13.5(15) .
Rh2 C39 C40 C45 -117.2(8) .
C38 C39 C40 Rh2 -64.5(6) .
C44 C39 C40 Rh2 130.6(11) .
C39 C40 C41 C37 0.8(10) .
C45 C40 C41 C37 177.4(8) .
Rh2 C40 C41 C37 59.4(6) .
C39 C40 C41 C46 -179.9(9) .
C45 C40 C41 C46 -3.3(15) .
Rh2 C40 C41 C46 -121.3(10) .
C39 C40 C41 Rh2 -58.6(6) .
C45 C40 C41 Rh2 118.0(9) .
C38 C37 C41 C40 3.7(10) .
C42 C37 C41 C40 173.4(9) .
Rh2 C37 C41 C40 -61.0(6) .
C38 C37 C41 C46 -175.6(9) .
C42 C37 C41 C46 -5.9(15) .
Rh2 C37 C41 C46 119.7(9) .
C38 C37 C41 Rh2 64.7(7) .
C42 C37 C41 Rh2 -125.6(10) .
